data_4030721
loop_
_publ_author_name
'Cavellec, M.'
'Riou, D.'
'Ferey, G.'

_publ_section_title
;
 Oxyfluorinated compounds with open structures. XII. Synthesis and crystal
 structure of ULM-11 or [FeF(HPO4), en]; structural relations with ULM-10
 and mineral curetonite
;
_journal_name_full 'European Journal of Solid State and Inorganic Chemistry'
_journal_page_first 271
_journal_page_last 281
_journal_volume 32
_journal_year 1995
_chemical_formula_sum 'C2 H9 F Fe N2 O4 P'
_chemical_formula_weight 230.93
_space_group_IT_number 14
_symmetry_cell_setting monoclinic
_symmetry_Int_Tables_number 14
_symmetry_space_group_name_Hall '-P 2ybc'
_symmetry_space_group_name_H-M 'P 1 21/c 1'
_cell_angle_alpha 90
_cell_angle_beta 101.19(2)
_cell_angle_gamma 90
_cell_formula_units_Z 4
_cell_length_a 9.215(2)
_cell_length_b 7.427(2)
_cell_length_c 9.881(3)
_cell_volume 663.4(3)
_diffrn_ambient_temperature 293
_diffrn_radiation_probe x-ray
_diffrn_radiation_type MoK\a
_diffrn_radiation_wavelength 0.71073
_exptl_absorpt_coefficient_mu 2.564
_exptl_crystal_density_diffrn 2.312
_exptl_crystal_F_000 468
_refine_ls_number_parameters 111
_refine_ls_number_reflns 2339
_refine_ls_R_factor_gt 0.039
_refine_ls_wR_factor_gt 0.100
_cod_data_source_file EJSSIC-1995-32-271-281.cif
_cod_data_source_block ULM-11
_cod_original_sg_symbol_H-M 'P 21/c'
_cod_database_code 4030721

loop_
_symmetry_equiv_pos_site_id
_symmetry_equiv_pos_as_xyz
1 x,y,z
2 -x,1/2+y,1/2-z
3 -x,-y,-z
4 x,1/2-y,1/2+z

loop_
_atom_site_aniso_label
_atom_site_aniso_U_11
_atom_site_aniso_U_22
_atom_site_aniso_U_33
_atom_site_aniso_U_23
_atom_site_aniso_U_13
_atom_site_aniso_U_12
Fe 0.0110(10) 0.0060(10) 0.0080(10) 0.0000(10) 0.0020(10) 0.0000(10)
P 0.0080(10) 0.0080(10) 0.0070(10) 0.0000(10) 0.0020(10) 0.0000(10)
F 0.0170(10) 0.0070(10) 0.0180(10) 0.0000(10) 0.0060(10) 0.0000(10)
O1 0.0170(10) 0.0110(10) 0.0200(10) -0.0030(10) 0.0110(10) 0.0000(10)
O2 0.0090(10) 0.0190(10) 0.0190(10) 0.0020(10) -0.0010(10) 0.0000(10)
O3 0.0230(10) 0.0100(10) 0.0200(10) 0.0030(10) 0.0130(10) 0.0000(10)
O4 0.0180(10) 0.0220(10) 0.0090(10) 0.0000(10) 0.0000(10) 0.0030(10)
N1 0.0170(10) 0.0260(10) 0.0140(10) 0.0060(10) -0.0020(10) -0.0040(10)
N2 0.0140(10) 0.0190(10) 0.0170(10) 0.0010(10) 0.0000(10) 0.0000(10)
C1 0.0150(10) 0.0180(10) 0.0140(10) -0.0020(10) -0.0010(10) 0.0000(10)
C2 0.0140(10) 0.0190(10) 0.0130(10) -0.0020(10) 0.0010(10) 0.0010(10)

loop_
_atom_site_label
_atom_site_type_symbol
_atom_site_thermal_displace_type
_atom_site_fract_x
_atom_site_fract_y
_atom_site_fract_z
_atom_site_occupancy
_atom_site_U_iso_or_equiv
Fe Fe Uani 0.01230(10) 0.87850(10) 0.26640(10) 1.000 0.0083(6)
P P Uani 0.79420(10) 0.13200(10) 0.41300(10) 1.000 0.0076(6)
F F Uani 0.0631(2) 0.1293(2) 0.2239(2) 1.000 0.0137(6)
O1 O Uani 0.8623(2) 0.9592(3) 0.3670(2) 1.000 0.0150(6)
O2 O Uani 0.6249(2) 0.1248(3) 0.3711(2) 1.000 0.0162(6)
O3 O Uani 0.8503(3) 0.3001(3) 0.3488(2) 1.000 0.0165(6)
O4 O Uani 0.8319(2) 0.1509(3) 0.5709(2) 1.000 0.0167(6)
N1 N Uani 0.8496(3) 0.9012(4) 0.0742(2) 1.000 0.0197(6)
N2 N Uani 0.4923(3) 0.7910(4) 0.3800(3) 1.000 0.0171(6)
C1 C Uani 0.6146(3) 0.6579(4) 0.4134(3) 1.000 0.0162(6)
C2 C Uani 0.2951(3) 0.3139(4) 0.4413(3) 1.000 0.0156(6)
H1 H Uiso 0.622(6) 0.144(7) 0.462(3) 1.000 0.031(4)
H2 H Uiso 0.6790(10) 0.6690(10) 0.3470(10) 1.000 0.031(4)
H3 H Uiso 0.5740(10) 0.5370(10) 0.4060(10) 1.000 0.031(4)
H4 H Uiso 0.3480(10) 0.3630(10) 0.3740(10) 1.000 0.031(4)
H5 H Uiso 0.2820(10) 0.1860(10) 0.4230(10) 1.000 0.031(4)
H6 H Uiso 0.8330(10) 0.0190(10) 0.0580(10) 1.000 0.031(4)
H7 H Uiso 0.8930(10) 0.8590(10) 0.0060(10) 1.000 0.031(4)
H8 H Uiso 0.440(5) 0.756(6) 0.302(3) 1.000 0.031(4)
H9 H Uiso 0.516(5) 0.904(4) 0.379(5) 1.000 0.031(4)

loop_
_atom_type_symbol
_atom_type_description
_atom_type_scat_dispersion_real
_atom_type_scat_dispersion_imag
_atom_type_scat_source
C C 0.0033 0.0016 ' International Tables Vol C Tables 4.2.6.8 and 6.1.1.4'
H H 0.0000 0.0000 ' International Tables Vol C Tables 4.2.6.8 and 6.1.1.4'
F F 0.0171 0.0103 ' International Tables Vol C Tables 4.2.6.8 and 6.1.1.4'
Fe Fe 0.3463 0.8444 ' International Tables Vol C Tables 4.2.6.8 and 6.1.1.4'
N N 0.0061 0.0033 ' International Tables Vol C Tables 4.2.6.8 and 6.1.1.4'
O O 0.0106 0.0060 ' International Tables Vol C Tables 4.2.6.8 and 6.1.1.4'
P P 0.1023 0.0942 ' International Tables Vol C Tables 4.2.6.8 and 6.1.1.4'

loop_
_geom_angle_atom_site_label_1
_geom_angle_atom_site_label_2
_geom_angle_atom_site_label_3
_geom_angle
_geom_angle_site_symmetry_1
_geom_angle_site_symmetry_3
_geom_angle_publ_flag
O1 Fe N1 89.12(10) 1_455 1_455 yes
F Fe O1 92.24(9) 1_565 1_455 yes
F Fe O1 88.43(9) 2_555 1_455 yes
O1 Fe O3 175.07(11) 1_455 2_655 yes
O1 Fe O4 95.49(9) 1_455 3_666 yes
F Fe N1 83.91(10) 1_565 1_455 yes
F Fe N1 85.78(10) 2_555 1_455 yes
O3 Fe N1 85.95(10) 2_655 1_455 yes
O4 Fe N1 175.35(11) 3_666 1_455 yes
F Fe F 169.66(10) 1_565 2_555 yes
F Fe O3 87.15(9) 1_565 2_655 yes
F Fe O4 96.51(10) 1_565 3_666 yes
F Fe O3 91.31(9) 2_555 2_655 yes
F Fe O4 93.69(9) 2_555 3_666 yes
O3 Fe O4 89.44(10) 2_655 3_666 yes
O2 P O3 108.84(14) . . yes
O2 P O4 107.13(12) . . yes
O1 P O2 110.08(12) 1_545 . yes
O3 P O4 108.50(12) . . yes
O1 P O3 111.58(13) 1_545 . yes
O1 P O4 110.60(12) 1_545 . yes
O2 P H1 31.5(11) . . no
O3 P H1 118.0(16) . . no
O4 P H1 75.7(11) . . no
O1 P H1 124.7(17) 1_545 . no
Fe F Fe 139.92(11) 1_545 2_545 yes
Fe O1 P 141.24(14) 1_655 1_565 yes
Fe O3 P 142.53(16) 2_645 . yes
Fe O4 P 144.30(13) 3_666 . yes
P O2 H1 87(3) . . no
Fe N1 C2 120.93(18) 1_655 2_655 yes
Fe N1 H7 107.0(6) 1_655 . no
H6 N1 H7 106.9(8) 1_565 . no
Fe N1 H6 107.1(6) 1_655 1_565 no
C2 N1 H6 107.0(7) 2_655 1_565 no
C2 N1 H7 107.1(6) 2_655 . no
H8 N2 H9 112(4) . . no
C1 N2 H8 105(3) . . no
C1 N2 H9 118(3) . . no
N2 C1 C2 111.6(2) . 3_666 yes
N1 C2 C1 110.9(2) 2_645 3_666 yes
N2 C1 H2 109.3(6) . . no
N2 C1 H3 109.5(6) . . no
H2 C1 H3 107.8(8) . . no
C2 C1 H2 109.3(6) 3_666 . no
C2 C1 H3 109.2(6) 3_666 . no
H4 C2 H5 107.6(8) . . no
N1 C2 H4 109.3(6) 2_645 . no
C1 C2 H4 109.8(6) 3_666 . no
N1 C2 H5 109.7(6) 2_645 . no
C1 C2 H5 109.6(6) 3_666 . no

loop_
_geom_bond_atom_site_label_1
_geom_bond_atom_site_label_2
_geom_bond_distance
_geom_bond_site_symmetry_2
_geom_bond_publ_flag
Fe O1 1.947(2) 1_455 yes
Fe N1 2.186(2) 1_455 yes
Fe F 1.9853(18) 1_565 yes
Fe F 1.9858(18) 2_555 yes
Fe O3 1.949(3) 2_655 yes
Fe O4 1.949(2) 3_666 yes
P O2 1.535(2) . yes
P O3 1.535(2) . yes
P O4 1.538(2) . yes
P O1 1.536(2) 1_545 yes
P H1 1.75(5) . no
O2 H1 0.92(3) . no
N1 C2 1.464(4) 2_655 yes
N2 C1 1.487(4) . yes
N1 H7 0.904(10) . no
N1 H6 0.897(8) 1_565 no
N2 H9 0.87(3) . no
N2 H8 0.87(3) . no
C1 C2 1.528(4) 3_666 no
C1 H2 0.970(10) . no
C1 H3 0.970(8) . no
C2 H4 0.969(10) . no
C2 H5 0.970(8) . no

loop_
_geom_hbond_atom_site_label_D
_geom_hbond_atom_site_label_H
_geom_hbond_atom_site_label_A
_geom_hbond_distance_DH
_geom_hbond_distance_HA
_geom_hbond_distance_DA
_geom_hbond_angle_DHA
_geom_hbond_site_symmetry_A
_geom_hbond_publ_flag
P H1 N2 1.75(5) 2.10(4) 3.685(3) 146(2) 3_666 yes
N1_b H6 O3 0.897(8) 2.496(9) 3.144(3) 129.5(8) 4_554 yes
N1_b H6 O4 0.897(8) 2.455(8) 3.330(4) 165.2(8) 4_554 yes
N1 H7 F 0.904(10) 2.385(10) 3.209(3) 151.5(7) 3_665 yes
N2 H8 O2 0.87(3) 1.96(3) 2.794(4) 162(4) 2_655 yes
N2 H9 O2 0.87(3) 1.93(4) 2.773(4) 163(4) 1_565 yes

loop_
_geom_torsion_atom_site_label_1
_geom_torsion_atom_site_label_2
_geom_torsion_atom_site_label_3
_geom_torsion_atom_site_label_4
_geom_torsion
_geom_torsion_site_symmetry_1
_geom_torsion_site_symmetry_4
_geom_torsion_publ_flag
O2 P O3 Fe -125.9(2) . 2_645 no
O4 P O3 Fe 117.8(2) . 2_645 no
O1 P O3 Fe -4.3(3) 1_545 2_645 no
O2 P O4 Fe 160.8(2) . 3_666 no
O3 P O4 Fe -81.8(3) . 3_666 no
O1 P O4 Fe 40.9(3) 1_545 3_666 no
